data_2229141
loop_
_publ_author_name
'Zeng, Wu-Lan'

_publ_section_title
;
 2,2-Dimethyl-5-[(5-methylfuran-2-yl)methylidene]-1,3-dioxane-4,6-dione
;
_journal_coeditor_code LH5196
_journal_issue 2
_journal_name_full 'Acta Crystallographica Section E'
_journal_page_first o478
_journal_paper_doi 10.1107/S1600536811002285
_journal_volume 67
_journal_year 2011
_chemical_formula_iupac 'C12 H12 O5'
_chemical_formula_moiety 'C12 H12 O5'
_chemical_formula_sum 'C12 H12 O5'
_chemical_formula_weight 236.22
_chemical_name_systematic
;
2,2-dimethyl-5-[(5-methylfuran-2-yl)methylidene]-1,3-dioxane-4,6-dione
;
_space_group_IT_number 2
_symmetry_cell_setting triclinic
_symmetry_space_group_name_Hall '-P 1'
_symmetry_space_group_name_H-M 'P -1'
_atom_sites_solution_hydrogens geom
_atom_sites_solution_primary direct
_atom_sites_solution_secondary difmap
_cell_angle_alpha 92.71(3)
_cell_angle_beta 105.99(3)
_cell_angle_gamma 91.67(3)
_cell_formula_units_Z 4
_cell_length_a 8.9590(18)
_cell_length_b 10.038(2)
_cell_length_c 13.616(3)
_cell_measurement_reflns_used 3333
_cell_measurement_temperature 293(2)
_cell_measurement_theta_max 27.48
_cell_measurement_theta_min 3.05
_cell_volume 1174.7(5)
_computing_cell_refinement 'SAINT (Bruker, 1997)'
_computing_data_collection 'SMART (Bruker, 1997)'
_computing_data_reduction 'SAINT (Bruker, 1997)'
_computing_molecular_graphics 'SHELXTL (Sheldrick, 2008)'
_computing_publication_material 'SHELXTL (Sheldrick, 2008)'
_computing_structure_refinement 'SHELXL97 (Sheldrick, 2008)'
_computing_structure_solution 'SHELXS97 (Sheldrick, 2008)'
_diffrn_ambient_temperature 293(2)
_diffrn_measured_fraction_theta_full 0.992
_diffrn_measured_fraction_theta_max 0.992
_diffrn_measurement_device_type 'Bruker SMART CCD area-detector'
_diffrn_measurement_method '\f and \w'
_diffrn_radiation_monochromator graphite
_diffrn_radiation_source 'fine-focus sealed tube'
_diffrn_radiation_type MoK\a
_diffrn_radiation_wavelength 0.71073
_diffrn_reflns_av_R_equivalents 0.0243
_diffrn_reflns_av_sigmaI/netI 0.0337
_diffrn_reflns_limit_h_max 10
_diffrn_reflns_limit_h_min -11
_diffrn_reflns_limit_k_max 13
_diffrn_reflns_limit_k_min -13
_diffrn_reflns_limit_l_max 17
_diffrn_reflns_limit_l_min -17
_diffrn_reflns_number 11592
_diffrn_reflns_theta_full 27.48
_diffrn_reflns_theta_max 27.48
_diffrn_reflns_theta_min 3.05
_exptl_absorpt_coefficient_mu 0.105
_exptl_absorpt_correction_type none
_exptl_crystal_colour yellow
_exptl_crystal_density_diffrn 1.336
_exptl_crystal_density_method 'not measured'
_exptl_crystal_description block
_exptl_crystal_F_000 496
_exptl_crystal_size_max 0.20
_exptl_crystal_size_mid 0.16
_exptl_crystal_size_min 0.12
_refine_diff_density_max 0.312
_refine_diff_density_min -0.302
_refine_ls_extinction_method none
_refine_ls_goodness_of_fit_ref 1.072
_refine_ls_hydrogen_treatment constr
_refine_ls_matrix_type full
_refine_ls_number_parameters 307
_refine_ls_number_reflns 5336
_refine_ls_number_restraints 0
_refine_ls_restrained_S_all 1.072
_refine_ls_R_factor_all 0.0722
_refine_ls_R_factor_gt 0.0444
_refine_ls_shift/su_max 0.001
_refine_ls_shift/su_mean 0.000
_refine_ls_structure_factor_coef Fsqd
_refine_ls_weighting_details 'calc w=1/[\s^2^(Fo^2^)+(0.0907P)^2^] where P=(Fo^2^+2Fc^2^)/3'
_refine_ls_weighting_scheme calc
_refine_ls_wR_factor_gt 0.1299
_refine_ls_wR_factor_ref 0.1563
_reflns_number_gt 3333
_reflns_number_total 5336
_reflns_threshold_expression I>2\s(I)
_cod_data_source_file lh5196.cif
_cod_data_source_block I
_cod_original_cell_volume 1174.7(4)
_cod_database_code 2229141
_cod_database_fobs_code 2229141

loop_
_symmetry_equiv_pos_as_xyz
'x, y, z'
'-x, -y, -z'

loop_
_atom_site_type_symbol
_atom_site_label
_atom_site_fract_x
_atom_site_fract_y
_atom_site_fract_z
_atom_site_U_iso_or_equiv
_atom_site_adp_type
_atom_site_calc_flag
_atom_site_refinement_flags
_atom_site_occupancy
_atom_site_disorder_assembly
_atom_site_disorder_group
O O2B 0.11969(13) 0.55646(11) 0.62210(9) 0.0618(3) Uani d . 1 . .
O O5B 0.45369(14) 1.05664(10) 0.82774(9) 0.0563(3) Uani d . 1 . .
O O1B 0.34137(15) 0.48325(11) 0.74003(9) 0.0645(3) Uani d . 1 . .
C C5B 0.29935(18) 0.71777(15) 0.73236(11) 0.0467(4) Uani d . 1 . .
O O3B 0.06239(14) 0.76729(12) 0.61279(9) 0.0671(3) Uani d . 1 . .
O O4B 0.48827(17) 0.61623(12) 0.86197(9) 0.0749(4) Uani d . 1 . .
C C6B 0.3859(2) 0.60755(16) 0.78319(12) 0.0536(4) Uani d . 1 . .
C C7B 0.33715(18) 0.84921(15) 0.75839(11) 0.0485(4) Uani d . 1 . .
H H7BA 0.2651 0.9054 0.7206 0.058 Uiso calc R 1 . .
C C4B 0.15441(19) 0.68642(16) 0.65155(12) 0.0522(4) Uani d . 1 . .
C C8B 0.46201(19) 0.91860(14) 0.83032(11) 0.0481(4) Uani d . 1 . .
C C9B 0.5954(2) 0.89135(17) 0.90245(12) 0.0564(4) Uani d . 1 . .
H H9BA 0.6302 0.8070 0.9202 0.068 Uiso calc R 1 . .
C C3B 0.2442(2) 0.46641(16) 0.63735(13) 0.0573(4) Uani d . 1 . .
C C11B 0.5813(2) 1.11096(17) 0.89765(13) 0.0569(4) Uani d . 1 . .
C C10B 0.6699(2) 1.01280(18) 0.94451(14) 0.0622(4) Uani d . 1 . .
H H10A 0.7635 1.0245 0.9955 0.075 Uiso calc R 1 . .
C C1B 0.1707(3) 0.32824(18) 0.62731(17) 0.0801(6) Uani d . 1 . .
H H1BA 0.1141 0.3201 0.6774 0.120 Uiso calc R 1 . .
H H1BB 0.2501 0.2640 0.6381 0.120 Uiso calc R 1 . .
H H1BC 0.1008 0.3123 0.5600 0.120 Uiso calc R 1 . .
C C2B 0.3372(3) 0.4908(2) 0.56325(16) 0.0780(6) Uani d . 1 . .
H H2BA 0.3813 0.5805 0.5749 0.117 Uiso calc R 1 . .
H H2BB 0.2708 0.4787 0.4946 0.117 Uiso calc R 1 . .
H H2BC 0.4191 0.4290 0.5728 0.117 Uiso calc R 1 . .
C C12B 0.5961(3) 1.25844(18) 0.90908(17) 0.0785(6) Uani d . 1 . .
H H12A 0.5088 1.2952 0.8619 0.118 Uiso calc R 1 . .
H H12B 0.6903 1.2885 0.8950 0.118 Uiso calc R 1 . .
H H12C 0.5986 1.2874 0.9778 0.118 Uiso calc R 1 . .
O O5A 0.07339(13) 0.59957(9) 0.88357(8) 0.0527(3) Uani d . 1 . .
O O2A -0.36509(13) 0.95250(10) 0.63621(9) 0.0573(3) Uani d . 1 . .
O O3A -0.35857(14) 0.73997(11) 0.66614(9) 0.0617(3) Uani d . 1 . .
C C5A -0.14448(18) 0.87879(13) 0.76199(11) 0.0447(3) Uani d . 1 . .
O O1A -0.17387(16) 1.11015(10) 0.72684(10) 0.0698(4) Uani d . 1 . .
C C8A -0.05825(18) 0.64850(14) 0.81836(11) 0.0447(3) Uani d . 1 . .
C C7A -0.05103(18) 0.78842(14) 0.81679(12) 0.0468(4) Uani d . 1 . .
H H7AA 0.0371 0.8277 0.8635 0.056 Uiso calc R 1 . .
C C4A -0.29180(18) 0.84726(14) 0.68578(11) 0.0461(4) Uani d . 1 . .
C C6A -0.0910(2) 1.01900(15) 0.78701(14) 0.0596(4) Uani d . 1 . .
O O4A 0.01460(18) 1.05984(12) 0.85763(12) 0.0924(5) Uani d . 1 . .
C C11A 0.0546(2) 0.46486(14) 0.87915(13) 0.0529(4) Uani d . 1 . .
C C9A -0.1573(2) 0.54271(14) 0.77519(13) 0.0556(4) Uani d . 1 . .
H H9AA -0.2548 0.5464 0.7287 0.067 Uiso calc R 1 . .
C C3A -0.2727(2) 1.06729(15) 0.62802(13) 0.0592(4) Uani d . 1 . .
C C10A -0.0843(2) 0.42757(15) 0.81423(14) 0.0614(5) Uani d . 1 . .
H H10B -0.1249 0.3404 0.7981 0.074 Uiso calc R 1 . .
C C2A -0.3843(3) 1.17833(18) 0.59790(17) 0.0892(7) Uani d . 1 . .
H H2AA -0.4385 1.1928 0.6490 0.134 Uiso calc R 1 . .
H H2AB -0.4578 1.1538 0.5332 0.134 Uiso calc R 1 . .
H H2AC -0.3273 1.2588 0.5924 0.134 Uiso calc R 1 . .
C C12A 0.1835(2) 0.39080(17) 0.94262(15) 0.0713(5) Uani d . 1 . .
H H12D 0.1569 0.2968 0.9333 0.107 Uiso calc R 1 . .
H H12E 0.2009 0.4190 1.0134 0.107 Uiso calc R 1 . .
H H12F 0.2763 0.4085 0.9223 0.107 Uiso calc R 1 . .
C C1A -0.1792(3) 1.0368(2) 0.55522(18) 0.0901(7) Uani d . 1 . .
H H1AA -0.1115 0.9659 0.5798 0.135 Uiso calc R 1 . .
H H1AB -0.1182 1.1149 0.5499 0.135 Uiso calc R 1 . .
H H1AC -0.2475 1.0099 0.4891 0.135 Uiso calc R 1 . .

loop_
_atom_site_aniso_label
_atom_site_aniso_U_11
_atom_site_aniso_U_22
_atom_site_aniso_U_33
_atom_site_aniso_U_12
_atom_site_aniso_U_13
_atom_site_aniso_U_23
O2B 0.0499(7) 0.0631(7) 0.0632(7) -0.0012(5) 0.0031(6) -0.0101(6)
O5B 0.0605(7) 0.0498(6) 0.0555(6) 0.0040(5) 0.0110(6) 0.0001(5)
O1B 0.0751(9) 0.0494(6) 0.0566(7) 0.0003(5) -0.0020(6) 0.0017(5)
C5B 0.0457(9) 0.0530(8) 0.0388(8) 0.0032(6) 0.0071(7) 0.0021(6)
O3B 0.0566(8) 0.0765(8) 0.0591(7) 0.0159(6) 0.0000(6) 0.0020(6)
O4B 0.0855(10) 0.0592(7) 0.0587(8) 0.0038(6) -0.0165(7) 0.0077(6)
C6B 0.0573(10) 0.0513(9) 0.0462(9) 0.0001(7) 0.0048(8) 0.0017(7)
C7B 0.0483(9) 0.0521(8) 0.0441(8) 0.0068(7) 0.0102(7) 0.0045(7)
C4B 0.0492(9) 0.0614(9) 0.0452(8) 0.0050(7) 0.0119(7) 0.0006(7)
C8B 0.0540(9) 0.0444(8) 0.0448(8) 0.0049(6) 0.0119(7) 0.0017(6)
C9B 0.0564(10) 0.0574(9) 0.0510(9) 0.0078(7) 0.0073(8) 0.0010(8)
C3B 0.0585(11) 0.0549(9) 0.0519(9) 0.0040(7) 0.0055(8) -0.0035(7)
C11B 0.0587(11) 0.0580(10) 0.0537(9) -0.0044(8) 0.0174(8) -0.0079(8)
C10B 0.0556(11) 0.0672(11) 0.0557(10) -0.0018(8) 0.0041(8) -0.0068(8)
C1B 0.0866(15) 0.0621(11) 0.0799(13) -0.0109(10) 0.0070(12) -0.0092(10)
C2B 0.0880(15) 0.0808(13) 0.0711(12) 0.0114(11) 0.0326(12) -0.0039(10)
C12B 0.0895(16) 0.0570(11) 0.0872(14) -0.0067(10) 0.0246(12) -0.0075(10)
O5A 0.0561(7) 0.0374(5) 0.0592(7) 0.0039(4) 0.0061(5) 0.0076(5)
O2A 0.0550(7) 0.0492(6) 0.0600(7) 0.0048(5) 0.0018(5) 0.0103(5)
O3A 0.0549(7) 0.0477(6) 0.0712(8) -0.0089(5) 0.0001(6) 0.0026(5)
C5A 0.0480(9) 0.0354(7) 0.0479(8) 0.0017(6) 0.0090(7) 0.0018(6)
O1A 0.0849(9) 0.0341(5) 0.0708(8) 0.0066(5) -0.0116(7) 0.0015(5)
C8A 0.0480(9) 0.0367(7) 0.0473(8) 0.0040(6) 0.0092(7) 0.0059(6)
C7A 0.0463(9) 0.0392(7) 0.0506(8) -0.0023(6) 0.0073(7) -0.0013(6)
C4A 0.0493(9) 0.0410(8) 0.0469(8) 0.0027(6) 0.0113(7) 0.0024(6)
C6A 0.0624(11) 0.0376(8) 0.0660(11) 0.0023(7) -0.0038(9) 0.0035(7)
O4A 0.0940(11) 0.0423(6) 0.1015(11) -0.0076(6) -0.0370(9) 0.0016(7)
C11A 0.0673(11) 0.0376(7) 0.0568(9) 0.0069(7) 0.0209(9) 0.0080(7)
C9A 0.0588(10) 0.0407(8) 0.0623(10) -0.0016(7) 0.0094(8) 0.0012(7)
C3A 0.0724(12) 0.0395(8) 0.0562(10) 0.0010(7) 0.0018(9) 0.0059(7)
C10A 0.0763(13) 0.0325(7) 0.0738(11) -0.0008(7) 0.0185(10) 0.0026(7)
C2A 0.1048(18) 0.0537(11) 0.0846(14) 0.0204(10) -0.0177(12) 0.0118(10)
C12A 0.0846(14) 0.0530(10) 0.0762(12) 0.0200(9) 0.0180(11) 0.0194(9)
C1A 0.1165(19) 0.0727(13) 0.0917(15) -0.0048(12) 0.0447(15) 0.0214(12)

loop_
_atom_type_symbol
_atom_type_description
_atom_type_scat_dispersion_real
_atom_type_scat_dispersion_imag
_atom_type_scat_source
C C 0.0033 0.0016 'International Tables Vol C Tables 4.2.6.8 and 6.1.1.4'
H H 0.0000 0.0000 'International Tables Vol C Tables 4.2.6.8 and 6.1.1.4'
O O 0.0106 0.0060 'International Tables Vol C Tables 4.2.6.8 and 6.1.1.4'

loop_
_geom_angle_atom_site_label_1
_geom_angle_atom_site_label_2
_geom_angle_atom_site_label_3
_geom_angle_site_symmetry_1
_geom_angle_site_symmetry_3
_geom_angle
_geom_angle_publ_flag
C4B O2B C3B . . 118.43(13) ?
C11B O5B C8B . . 107.37(13) ?
C6B O1B C3B . . 119.91(13) ?
C7B C5B C6B . . 124.95(15) ?
C7B C5B C4B . . 116.48(14) ?
C6B C5B C4B . . 118.43(15) ?
O4B C6B O1B . . 116.99(15) ?
O4B C6B C5B . . 126.11(16) ?
O1B C6B C5B . . 116.81(14) ?
C5B C7B C8B . . 133.72(14) ?
C5B C7B H7BA . . 113.1 ?
C8B C7B H7BA . . 113.1 ?
O3B C4B O2B . . 118.18(16) ?
O3B C4B C5B . . 124.96(16) ?
O2B C4B C5B . . 116.81(14) ?
C9B C8B O5B . . 107.91(15) ?
C9B C8B C7B . . 138.86(15) ?
O5B C8B C7B . . 113.20(13) ?
C8B C9B C10B . . 107.48(16) ?
C8B C9B H9BA . . 126.3 ?
C10B C9B H9BA . . 126.3 ?
O1B C3B O2B . . 110.13(13) ?
O1B C3B C2B . . 110.27(16) ?
O2B C3B C2B . . 109.85(15) ?
O1B C3B C1B . . 105.73(14) ?
O2B C3B C1B . . 106.35(16) ?
C2B C3B C1B . . 114.36(16) ?
O5B C11B C10B . . 109.69(15) ?
O5B C11B C12B . . 116.80(16) ?
C10B C11B C12B . . 133.51(18) ?
C11B C10B C9B . . 107.55(17) ?
C11B C10B H10A . . 126.2 ?
C9B C10B H10A . . 126.2 ?
C3B C1B H1BA . . 109.5 ?
C3B C1B H1BB . . 109.5 ?
H1BA C1B H1BB . . 109.5 ?
C3B C1B H1BC . . 109.5 ?
H1BA C1B H1BC . . 109.5 ?
H1BB C1B H1BC . . 109.5 ?
C3B C2B H2BA . . 109.5 ?
C3B C2B H2BB . . 109.5 ?
H2BA C2B H2BB . . 109.5 ?
C3B C2B H2BC . . 109.5 ?
H2BA C2B H2BC . . 109.5 ?
H2BB C2B H2BC . . 109.5 ?
C11B C12B H12A . . 109.5 ?
C11B C12B H12B . . 109.5 ?
H12A C12B H12B . . 109.5 ?
C11B C12B H12C . . 109.5 ?
H12A C12B H12C . . 109.5 ?
H12B C12B H12C . . 109.5 ?
C11A O5A C8A . . 107.77(13) ?
C4A O2A C3A . . 118.26(13) ?
C7A C5A C4A . . 125.38(14) ?
C7A C5A C6A . . 115.42(15) ?
C4A C5A C6A . . 119.16(13) ?
C6A O1A C3A . . 119.26(12) ?
C9A C8A O5A . . 108.02(13) ?
C9A C8A C7A . . 139.38(15) ?
O5A C8A C7A . . 112.60(13) ?
C5A C7A C8A . . 134.05(16) ?
C5A C7A H7AA . . 113.0 ?
C8A C7A H7AA . . 113.0 ?
O3A C4A O2A . . 117.16(15) ?
O3A C4A C5A . . 126.53(14) ?
O2A C4A C5A . . 116.19(13) ?
O4A C6A O1A . . 117.49(15) ?
O4A C6A C5A . . 125.89(14) ?
O1A C6A C5A . . 116.55(15) ?
C10A C11A O5A . . 109.20(14) ?
C10A C11A C12A . . 133.71(15) ?
O5A C11A C12A . . 117.09(16) ?
C8A C9A C10A . . 106.92(16) ?
C8A C9A H9AA . . 126.5 ?
C10A C9A H9AA . . 126.5 ?
O2A C3A O1A . . 109.72(13) ?
O2A C3A C1A . . 110.21(15) ?
O1A C3A C1A . . 110.72(17) ?
O2A C3A C2A . . 106.18(16) ?
O1A C3A C2A . . 105.14(14) ?
C1A C3A C2A . . 114.63(17) ?
C11A C10A C9A . . 108.08(15) ?
C11A C10A H10B . . 126.0 ?
C9A C10A H10B . . 126.0 ?
C3A C2A H2AA . . 109.5 ?
C3A C2A H2AB . . 109.5 ?
H2AA C2A H2AB . . 109.5 ?
C3A C2A H2AC . . 109.5 ?
H2AA C2A H2AC . . 109.5 ?
H2AB C2A H2AC . . 109.5 ?
C11A C12A H12D . . 109.5 ?
C11A C12A H12E . . 109.5 ?
H12D C12A H12E . . 109.5 ?
C11A C12A H12F . . 109.5 ?
H12D C12A H12F . . 109.5 ?
H12E C12A H12F . . 109.5 ?
C3A C1A H1AA . . 109.5 ?
C3A C1A H1AB . . 109.5 ?
H1AA C1A H1AB . . 109.5 ?
C3A C1A H1AC . . 109.5 ?
H1AA C1A H1AC . . 109.5 ?
H1AB C1A H1AC . . 109.5 ?

loop_
_geom_bond_atom_site_label_1
_geom_bond_atom_site_label_2
_geom_bond_site_symmetry_2
_geom_bond_distance
_geom_bond_publ_flag
O2B C4B . 1.348(2) ?
O2B C3B . 1.433(2) ?
O5B C11B . 1.351(2) ?
O5B C8B . 1.3914(17) ?
O1B C6B . 1.354(2) ?
O1B C3B . 1.428(2) ?
C5B C7B . 1.358(2) ?
C5B C6B . 1.460(2) ?
C5B C4B . 1.467(2) ?
O3B C4B . 1.2070(19) ?
O4B C6B . 1.202(2) ?
C7B C8B . 1.408(2) ?
C7B H7BA . 0.9300 ?
C8B C9B . 1.366(2) ?
C9B C10B . 1.391(2) ?
C9B H9BA . 0.9300 ?
C3B C2B . 1.499(3) ?
C3B C1B . 1.502(2) ?
C11B C10B . 1.354(2) ?
C11B C12B . 1.480(2) ?
C10B H10A . 0.9300 ?
C1B H1BA . 0.9600 ?
C1B H1BB . 0.9600 ?
C1B H1BC . 0.9600 ?
C2B H2BA . 0.9600 ?
C2B H2BB . 0.9600 ?
C2B H2BC . 0.9600 ?
C12B H12A . 0.9600 ?
C12B H12B . 0.9600 ?
C12B H12C . 0.9600 ?
O5A C11A . 1.3542(17) ?
O5A C8A . 1.3851(18) ?
O2A C4A . 1.3662(18) ?
O2A C3A . 1.425(2) ?
O3A C4A . 1.1985(19) ?
C5A C7A . 1.358(2) ?
C5A C4A . 1.452(2) ?
C5A C6A . 1.467(2) ?
O1A C6A . 1.3545(19) ?
O1A C3A . 1.431(2) ?
C8A C9A . 1.364(2) ?
C8A C7A . 1.4056(19) ?
C7A H7AA . 0.9300 ?
C6A O4A . 1.194(2) ?
C11A C10A . 1.344(3) ?
C11A C12A . 1.481(2) ?
C9A C10A . 1.399(2) ?
C9A H9AA . 0.9300 ?
C3A C1A . 1.491(3) ?
C3A C2A . 1.514(2) ?
C10A H10B . 0.9300 ?
C2A H2AA . 0.9600 ?
C2A H2AB . 0.9600 ?
C2A H2AC . 0.9600 ?
C12A H12D . 0.9600 ?
C12A H12E . 0.9600 ?
C12A H12F . 0.9600 ?
C1A H1AA . 0.9600 ?
C1A H1AB . 0.9600 ?
C1A H1AC . 0.9600 ?

loop_
_geom_hbond_atom_site_label_D
_geom_hbond_atom_site_label_H
_geom_hbond_atom_site_label_A
_geom_hbond_site_symmetry_A
_geom_hbond_distance_DH
_geom_hbond_distance_HA
_geom_hbond_distance_DA
_geom_hbond_angle_DHA
_geom_hbond_publ_flag
C1B H1BC O3B 2_566 0.96 2.48 3.434(3) 170 y
C10B H10A O4A 2_677 0.93 2.60 3.448(3) 153 y
C10A H10B O1A 1_545 0.93 2.44 3.343(2) 163 y
C2A H2AB O2A 2_476 0.96 2.57 3.524(3) 170 y
C1A H1AA O3B . 0.96 2.55 3.496(3) 170 y
